data_7041958
loop_
_publ_author_name
'M\"oller, F'
'Casta\~neda-Losada, L'
'Junqueira, J. R. C.'
'Miller, R. G.'
'Reback, M. L.'
'Mallick, B.'
'van Gastel, M.'
'Apfel, U.-P.'

_publ_section_title
;
 Modulation of the CO2 fixation in dinickel azacryptands.
;
_journal_issue 17
_journal_name_full 'Dalton transactions (Cambridge, England : 2003)'
_journal_page_first 5680
_journal_page_last 5688
_journal_paper_doi 10.1039/c6dt04527h
_journal_volume 46
_journal_year 2017
_chemical_formula_moiety 'C39 H57 N8 Ni2 O3, 2(Cl O4), 2(C2 H3 N)'
_chemical_formula_sum 'C43 H63 Cl2 N10 Ni2 O11'
_chemical_formula_weight 1083.81
_space_group_crystal_system monoclinic
_space_group_IT_number 14
_space_group_name_Hall '-P 2ybc'
_space_group_name_H-M_alt 'P 1 21/c 1'
_symmetry_space_group_name_Hall '-P 2ybc'
_symmetry_space_group_name_H-M 'P 1 21/c 1'
_atom_sites_solution_hydrogens mixed
_audit_creation_method SHELXL-2016/6
_audit_update_record
;
2017-01-25 deposited with the CCDC.
2017-02-06 downloaded from the CCDC.
;
_cell_angle_alpha 90
_cell_angle_beta 92.086(9)
_cell_angle_gamma 90
_cell_formula_units_Z 4
_cell_length_a 13.2094(10)
_cell_length_b 14.0369(6)
_cell_length_c 25.4984(19)
_cell_measurement_reflns_used 8000
_cell_measurement_temperature 170(2)
_cell_measurement_theta_max 56.2
_cell_measurement_theta_min 5.9
_cell_volume 4724.8(5)
_computing_cell_refinement 'X-Area (Stoe & Cie, 2001)'
_computing_data_collection 'X-Area (Stoe & Cie, 2001)'
_computing_data_reduction 'X-Area (Stoe & Cie, 2001)'
_computing_molecular_graphics 'Diamond (Brandenburg 2011)'
_computing_publication_material 'WinGX publication routines (Farrugia, 1999)'
_computing_structure_refinement 'SHELXL-2016/6 (Sheldrick, 2016)'
_computing_structure_solution 'SIR92 (Altomare 1994)'
_diffrn_ambient_temperature 170(2)
_diffrn_measured_fraction_theta_full 0.996
_diffrn_measured_fraction_theta_max 0.991
_diffrn_measurement_device_type 'STOE IPDS I'
_diffrn_measurement_method \w
_diffrn_radiation_monochromator graphite
_diffrn_radiation_source 'fine-focus sealed tube'
_diffrn_radiation_type MoK\a
_diffrn_radiation_wavelength 0.71073
_diffrn_reflns_av_R_equivalents 0.0441
_diffrn_reflns_av_unetI/netI 0.0389
_diffrn_reflns_Laue_measured_fraction_full 0.996
_diffrn_reflns_Laue_measured_fraction_max 0.991
_diffrn_reflns_limit_h_max 17
_diffrn_reflns_limit_h_min -17
_diffrn_reflns_limit_k_max 17
_diffrn_reflns_limit_k_min -18
_diffrn_reflns_limit_l_max 33
_diffrn_reflns_limit_l_min -33
_diffrn_reflns_number 42885
_diffrn_reflns_point_group_measured_fraction_full 0.996
_diffrn_reflns_point_group_measured_fraction_max 0.991
_diffrn_reflns_theta_full 25.242
_diffrn_reflns_theta_max 28.132
_diffrn_reflns_theta_min 3.010
_exptl_absorpt_coefficient_mu 0.981
_exptl_absorpt_correction_T_max 0.9092
_exptl_absorpt_correction_T_min 0.6989
_exptl_absorpt_correction_type numerical
_exptl_absorpt_process_details
;
 [X-Red (Stoe & Cie, 2001) and X-Shape (Stoe & Cie, 1999)]
;
_exptl_crystal_colour colourless
_exptl_crystal_density_diffrn 1.524
_exptl_crystal_description prism
_exptl_crystal_F_000 2276
_exptl_crystal_size_max 0.4
_exptl_crystal_size_mid 0.3
_exptl_crystal_size_min 0.2
_refine_diff_density_max 1.132
_refine_diff_density_min -1.292
_refine_diff_density_rms 0.122
_refine_ls_extinction_coef 0.0111(9)
_refine_ls_extinction_expression Fc^*^=kFc[1+0.001xFc^2^\l^3^/sin(2\q)]^-1/4^
_refine_ls_extinction_method 'SHELXL-2016/6 (Sheldrick 2016)'
_refine_ls_goodness_of_fit_ref 1.091
_refine_ls_hydrogen_treatment constr
_refine_ls_matrix_type full
_refine_ls_number_parameters 612
_refine_ls_number_reflns 10314
_refine_ls_number_restraints 50
_refine_ls_restrained_S_all 1.117
_refine_ls_R_factor_all 0.0884
_refine_ls_R_factor_gt 0.0713
_refine_ls_shift/su_max 0.001
_refine_ls_shift/su_mean 0.000
_refine_ls_structure_factor_coef Fsqd
_refine_ls_weighting_details 'w=1/[\s^2^(Fo^2^)+(0.1241P)^2^+4.6433P] where P=(Fo^2^+2Fc^2^)/3'
_refine_ls_weighting_scheme calc
_refine_ls_wR_factor_gt 0.1941
_refine_ls_wR_factor_ref 0.2061
_reflns_Friedel_coverage 0.000
_reflns_number_gt 7729
_reflns_number_total 10314
_reflns_threshold_expression 'I > 2\s(I)'
_cod_data_source_file c6dt04527h2.cif
_cod_data_source_block Ni2LAOH-Me-ClO4-2_jo-007
_cod_depositor_comments 'Adding full bibliography for 7041952--7041960.cif.'
_cod_database_code 7041958
_publcif_datablock.id {87e2ab00-862c-4229-9c9c-bf9d653d4f73}

_shelx_shelxl_version_number 2016/6
_shelx_space_group_comment
;
The symmetry employed for this shelxl refinement is uniquely defined
by the following loop, which should always be used as a source of
symmetry information in preference to the above space-group names.
They are only intended as comments.
;

loop_
_space_group_symop_operation_xyz
'x, y, z'
'-x, y+1/2, -z+1/2'
'-x, -y, -z'
'x, -y-1/2, z-1/2'

loop_
_atom_site_label
_atom_site_type_symbol
_atom_site_fract_x
_atom_site_fract_y
_atom_site_fract_z
_atom_site_U_iso_or_equiv
_atom_site_adp_type
_atom_site_occupancy
_atom_site_site_symmetry_order
_atom_site_calc_flag
_atom_site_refinement_flags_posn
_atom_site_refinement_flags_adp
_atom_site_refinement_flags_occupancy
_atom_site_disorder_assembly
_atom_site_disorder_group
Cl1 Cl -0.31418(9) -0.13425(8) -0.46700(4) 0.0412(2) Uani 1 1 d D . . . .
O4 O -0.3322(3) -0.1071(3) -0.41441(15) 0.0560(9) Uani 1 1 d D . . . .
O5 O -0.3974(4) -0.1901(4) -0.4859(2) 0.0829(16) Uani 1 1 d D . . . .
O6 O -0.3042(3) -0.0516(3) -0.49865(18) 0.0621(11) Uani 1 1 d D . . . .
O7 O -0.2210(4) -0.1868(4) -0.46626(19) 0.0685(12) Uani 1 1 d D . . . .
Cl2A Cl -0.37614(8) -0.29503(13) -0.18261(5) 0.0571(4) Uani 0.555(6) 1 d D . P A 1
O8A O -0.2704(4) -0.2981(10) -0.1789(6) 0.0724(9) Uani 0.555(6) 1 d D . P A 1
O1A O -0.4231(7) -0.2377(7) -0.1466(3) 0.0724(9) Uani 0.555(6) 1 d D . P A 1
O9A O -0.4100(6) -0.2803(7) -0.2351(2) 0.0724(9) Uani 0.555(6) 1 d D . P A 1
O10A O -0.4079(6) -0.3959(5) -0.1742(4) 0.0724(9) Uani 0.555(6) 1 d D . P A 1
Cl2B Cl -0.37614(8) -0.29503(13) -0.18261(5) 0.0571(4) Uani 0.445(6) 1 d D . P A 2
O8B O -0.2717(5) -0.3115(12) -0.1804(7) 0.0724(9) Uani 0.445(6) 1 d D . P A 2
O1B O -0.4079(8) -0.2681(9) -0.1326(3) 0.0724(9) Uani 0.445(6) 1 d D . P A 2
O9B O -0.3800(7) -0.1972(6) -0.2086(4) 0.0724(9) Uani 0.445(6) 1 d D . P A 2
O10B O -0.4379(7) -0.3451(7) -0.2170(4) 0.0724(9) Uani 0.445(6) 1 d D . P A 2
Ni1 Ni -0.28283(3) -0.74441(3) -0.18585(2) 0.02469(14) Uani 1 1 d . . . . .
Ni2 Ni 0.01613(3) -0.75942(3) -0.16730(2) 0.02372(14) Uani 1 1 d . . . . .
O1 O -0.05101(19) -0.62995(18) -0.17628(10) 0.0267(5) Uani 1 1 d . . . . .
C60 C -0.1113(3) -0.5169(3) -0.11380(15) 0.0285(7) Uani 1 1 d . . . . .
O2 O -0.13847(17) -0.80801(18) -0.16125(10) 0.0244(5) Uani 1 1 d . . . . .
O3 O -0.19700(19) -0.6599(2) -0.23053(10) 0.0278(5) Uani 1 1 d . . . . .
N1 N 0.1529(2) -0.6839(2) -0.15939(13) 0.0265(6) Uani 1 1 d . . . . .
H404 H 0.182847 -0.697202 -0.124429 0.032 Uiso 1 1 calc R U . . .
N2 N 0.0379(2) -0.8019(2) -0.08602(12) 0.0260(6) Uani 1 1 d . . . . .
H403 H 0.064357 -0.746541 -0.066490 0.031 Uiso 1 1 calc R U . . .
N3 N -0.0147(2) -0.7758(2) -0.25226(12) 0.0262(6) Uani 1 1 d . . . . .
H401 H -0.083158 -0.802805 -0.253607 0.031 Uiso 1 1 calc R U . . .
N4 N 0.1130(2) -0.8758(2) -0.18099(13) 0.0272(6) Uani 1 1 d . . . . .
N5 N -0.4079(2) -0.6838(2) -0.22746(13) 0.0290(6) Uani 1 1 d . . . . .
H400 H -0.444047 -0.735263 -0.246142 0.035 Uiso 1 1 calc R U . . .
N6 N -0.2473(2) -0.6431(2) -0.12165(12) 0.0276(6) Uani 1 1 d . . . . .
H405 H -0.184183 -0.669393 -0.106351 0.033 Uiso 1 1 calc R U . . .
N9 N -0.3166(2) -0.8786(2) -0.22228(13) 0.0283(6) Uani 1 1 d . . . . .
H402 H -0.337550 -0.865322 -0.258815 0.034 Uiso 1 1 calc R U . . .
N10 N -0.3935(2) -0.7861(2) -0.13314(13) 0.0294(6) Uani 1 1 d . . . . .
C1 C -0.2205(3) -0.5397(3) -0.12827(16) 0.0308(7) Uani 1 1 d . . . . .
H1 H -0.263825 -0.501587 -0.106664 0.037 Uiso 1 1 calc R U . . .
H2 H -0.234263 -0.521683 -0.164555 0.037 Uiso 1 1 calc R U . . .
C2 C -0.1496(3) -0.6867(3) -0.36953(15) 0.0331(8) Uani 1 1 d . . . . .
H3 H -0.097690 -0.702875 -0.391535 0.040 Uiso 1 1 calc R U . . .
C3 C -0.3228(3) -0.6433(3) -0.35810(16) 0.0346(8) Uani 1 1 d . . . . .
H4 H -0.386933 -0.629442 -0.372340 0.041 Uiso 1 1 calc R U . . .
C4 C -0.0328(3) -0.5608(2) -0.14002(14) 0.0254(6) Uani 1 1 d . . . . .
C5 C -0.0846(3) -0.4503(3) -0.07501(15) 0.0305(7) Uani 1 1 d . . . . .
H5 H -0.135536 -0.420110 -0.057049 0.037 Uiso 1 1 calc R U . . .
C6 C -0.2456(3) -0.6671(3) -0.39147(16) 0.0355(8) Uani 1 1 d . . . . .
C7 C -0.0238(3) -0.6966(3) -0.29144(15) 0.0293(7) Uani 1 1 d . . . . .
H6 H 0.022216 -0.709029 -0.319415 0.035 Uiso 1 1 calc R U . . .
H7 H -0.002505 -0.637729 -0.274445 0.035 Uiso 1 1 calc R U . . .
C8 C 0.0430(4) -0.3605(3) -0.01840(18) 0.0402(9) Uani 1 1 d . . . . .
H8 H 0.113103 -0.368507 -0.008110 0.060 Uiso 1 1 calc R U . . .
H9 H 0.001749 -0.373894 0.010952 0.060 Uiso 1 1 calc R U . . .
H10 H 0.031493 -0.296147 -0.029851 0.060 Uiso 1 1 calc R U . . .
C9 C -0.3062(3) -0.6400(3) -0.30401(15) 0.0298(7) Uani 1 1 d . . . . .
C10 C -0.1525(3) -1.0818(3) -0.09777(17) 0.0337(8) Uani 1 1 d . . . . .
C11 C 0.0705(3) -0.9260(3) -0.22799(15) 0.0298(7) Uani 1 1 d . . . . .
H11 H 0.009123 -0.959325 -0.219069 0.036 Uiso 1 1 calc R U . . .
H12 H 0.118846 -0.972816 -0.239634 0.036 Uiso 1 1 calc R U . . .
C12 C 0.0683(3) -0.5360(3) -0.13030(15) 0.0288(7) Uani 1 1 d . . . . .
C13 C -0.3183(3) -0.6578(3) -0.07893(15) 0.0336(8) Uani 1 1 d . . . . .
H13 H -0.375360 -0.614757 -0.083350 0.040 Uiso 1 1 calc R U . . .
H14 H -0.284374 -0.644357 -0.045365 0.040 Uiso 1 1 calc R U . . .
C14 C 0.1149(3) -0.9369(3) -0.13409(16) 0.0314(7) Uani 1 1 d . . . . .
H15 H 0.173793 -0.978210 -0.134150 0.038 Uiso 1 1 calc R U . . .
H16 H 0.054830 -0.976707 -0.134536 0.038 Uiso 1 1 calc R U . . .
C15 C -0.1449(3) -0.8959(2) -0.14081(14) 0.0251(6) Uani 1 1 d . . . . .
C16 C 0.0158(3) -0.4277(3) -0.06243(16) 0.0338(8) Uani 1 1 d . . . . .
C17 C -0.1108(3) -1.0068(3) -0.06913(15) 0.0321(7) Uani 1 1 d . . . . .
H17 H -0.085564 -1.018097 -0.035177 0.039 Uiso 1 1 calc R U . . .
C18 C -0.4723(3) -0.6502(3) -0.18523(17) 0.0346(8) Uani 1 1 d . . . . .
H18 H -0.536651 -0.627488 -0.199938 0.041 Uiso 1 1 calc R U . . .
H19 H -0.439370 -0.598238 -0.166263 0.041 Uiso 1 1 calc R U . . .
C19 C -0.1890(3) -0.9716(3) -0.16986(15) 0.0282(7) Uani 1 1 d . . . . .
C20 C -0.1923(3) -1.0627(3) -0.14860(16) 0.0316(7) Uani 1 1 d . . . . .
H20 H -0.221352 -1.111933 -0.168359 0.038 Uiso 1 1 calc R U . . .
C21 C -0.3554(3) -0.7599(3) -0.07992(15) 0.0337(8) Uani 1 1 d . . . . .
H21 H -0.300338 -0.802116 -0.069154 0.040 Uiso 1 1 calc R U . . .
H22 H -0.409151 -0.767271 -0.055324 0.040 Uiso 1 1 calc R U . . .
C22 C -0.1292(3) -0.6828(3) -0.31534(14) 0.0272(7) Uani 1 1 d . . . . .
C23 C 0.2168(3) -0.7291(3) -0.19834(17) 0.0312(7) Uani 1 1 d . . . . .
H23 H 0.285434 -0.704827 -0.194569 0.037 Uiso 1 1 calc R U . . .
H24 H 0.190868 -0.714286 -0.233480 0.037 Uiso 1 1 calc R U . . .
C24 C 0.1452(3) -0.5790(3) -0.16564(16) 0.0306(7) Uani 1 1 d . . . . .
H24A H 0.126407 -0.564231 -0.201860 0.037 Uiso 1 1 calc R U . . .
H24B H 0.210954 -0.550610 -0.157709 0.037 Uiso 1 1 calc R U . . .
C25 C 0.0468(3) -0.8557(3) -0.27192(15) 0.0307(7) Uani 1 1 d . . . . .
H25 H 0.109445 -0.831155 -0.285362 0.037 Uiso 1 1 calc R U . . .
H26 H 0.009898 -0.887639 -0.300405 0.037 Uiso 1 1 calc R U . . .
C26 C 0.2166(3) -0.8368(3) -0.18990(16) 0.0305(7) Uani 1 1 d . . . . .
H27 H 0.243808 -0.867582 -0.220387 0.037 Uiso 1 1 calc R U . . .
H28 H 0.260748 -0.852022 -0.159832 0.037 Uiso 1 1 calc R U . . .
C27 C 0.0923(3) -0.4701(3) -0.09090(16) 0.0320(7) Uani 1 1 d . . . . .
H29 H 0.159688 -0.454137 -0.083506 0.038 Uiso 1 1 calc R U . . .
C28 C -0.4071(3) -0.8902(3) -0.13882(17) 0.0338(8) Uani 1 1 d . . . . .
H30 H -0.470952 -0.908998 -0.124277 0.041 Uiso 1 1 calc R U . . .
H31 H -0.352993 -0.923119 -0.119534 0.041 Uiso 1 1 calc R U . . .
C29 C -0.4896(3) -0.7340(3) -0.14814(17) 0.0342(8) Uani 1 1 d . . . . .
H32 H -0.519952 -0.710415 -0.116596 0.041 Uiso 1 1 calc R U . . .
H33 H -0.536883 -0.778196 -0.164978 0.041 Uiso 1 1 calc R U . . .
C30 C -0.2093(3) -0.6609(3) -0.28305(14) 0.0269(7) Uani 1 1 d . . . . .
C200 C -0.2336(3) -0.9497(3) -0.22348(15) 0.0283(7) Uani 1 1 d . . . . .
H20K H -0.180677 -0.925707 -0.245303 0.034 Uiso 1 1 calc R U . . .
H20L H -0.259556 -1.008085 -0.239299 0.034 Uiso 1 1 calc R U . . .
C201 C -0.1548(4) -1.1825(3) -0.0755(2) 0.0449(10) Uani 1 1 d . . . . .
H20C H -0.096012 -1.216761 -0.085989 0.067 Uiso 1 1 calc R U . . .
H20D H -0.214745 -1.214610 -0.088634 0.067 Uiso 1 1 calc R U . . .
H20E H -0.155269 -1.179593 -0.037911 0.067 Uiso 1 1 calc R U . . .
C202 C -0.1056(3) -0.9149(3) -0.08964(14) 0.0286(7) Uani 1 1 d . . . . .
C203 C -0.0549(3) -0.8344(3) -0.05997(14) 0.0298(7) Uani 1 1 d . . . . .
H20M H -0.101805 -0.781580 -0.057665 0.036 Uiso 1 1 calc R U . . .
H20N H -0.036965 -0.855246 -0.024564 0.036 Uiso 1 1 calc R U . . .
C204 C 0.1186(3) -0.8757(3) -0.08482(16) 0.0333(8) Uani 1 1 d . . . . .
H20A H 0.110952 -0.916212 -0.054388 0.040 Uiso 1 1 calc R U . . .
H20B H 0.184283 -0.844953 -0.081357 0.040 Uiso 1 1 calc R U . . .
C205 C -0.3856(3) -0.6083(3) -0.26631(16) 0.0327(8) Uani 1 1 d . . . . .
H20F H -0.361884 -0.551671 -0.247881 0.039 Uiso 1 1 calc R U . . .
H20G H -0.447363 -0.592029 -0.286004 0.039 Uiso 1 1 calc R U . . .
C206 C -0.2651(4) -0.6709(5) -0.45031(18) 0.0521(12) Uani 1 1 d . . . . .
H20H H -0.234941 -0.616443 -0.466272 0.078 Uiso 1 1 calc R U . . .
H20I H -0.336836 -0.670720 -0.457976 0.078 Uiso 1 1 calc R U . . .
H20J H -0.236063 -0.728041 -0.463974 0.078 Uiso 1 1 calc R U . . .
C220 C -0.4063(3) -0.9180(3) -0.19637(18) 0.0364(8) Uani 1 1 d . . . . .
H22A H -0.405876 -0.986929 -0.199278 0.044 Uiso 1 1 calc R U . . .
H22B H -0.467497 -0.894665 -0.214195 0.044 Uiso 1 1 calc R U . . .
N300 N -0.3747(5) -0.4317(5) -0.4414(3) 0.086(2) Uani 1 1 d . . . . .
C300 C -0.4093(6) -0.3926(6) -0.5411(3) 0.0722(18) Uani 1 1 d . . . . .
H3C H -0.481591 -0.386071 -0.549125 0.108 Uiso 1 1 d R U . . .
H3B H -0.379749 -0.448535 -0.563065 0.108 Uiso 1 1 d R U . . .
H3A H -0.376485 -0.327462 -0.552175 0.108 Uiso 1 1 d R U . . .
C301 C -0.3890(5) -0.4149(5) -0.4855(3) 0.0629(15) Uani 1 1 d . . . . .
N301 N -0.6620(5) -0.3980(5) -0.1602(2) 0.0704(16) Uani 1 1 d . . . . .
C302 C -0.5566(6) -0.3979(6) -0.0738(2) 0.074(2) Uani 1 1 d . . . . .
H4C H -0.486066 -0.413807 -0.077717 0.111 Uiso 1 1 d R U . . .
H4B H -0.555403 -0.334498 -0.057823 0.111 Uiso 1 1 d R U . . .
H4A H -0.583422 -0.439307 -0.047450 0.111 Uiso 1 1 d R U . . .
C303 C -0.6146(5) -0.3984(4) -0.1229(2) 0.0542(13) Uani 1 1 d . . . . .

loop_
_atom_site_aniso_label
_atom_site_aniso_U_11
_atom_site_aniso_U_22
_atom_site_aniso_U_33
_atom_site_aniso_U_23
_atom_site_aniso_U_13
_atom_site_aniso_U_12
Cl1 0.0480(6) 0.0379(5) 0.0372(5) 0.0006(4) -0.0060(4) 0.0041(4)
O4 0.057(2) 0.071(3) 0.0403(18) -0.0019(17) 0.0046(15) -0.0061(19)
O5 0.091(4) 0.075(3) 0.080(3) -0.009(3) -0.038(3) -0.022(3)
O6 0.067(3) 0.060(2) 0.061(2) 0.022(2) 0.0181(19) 0.015(2)
O7 0.074(3) 0.069(3) 0.062(3) -0.001(2) -0.002(2) 0.035(2)
Cl2A 0.0306(5) 0.1045(12) 0.0362(5) -0.0051(6) 0.0018(4) -0.0013(6)
O8A 0.0481(15) 0.093(3) 0.076(2) -0.0039(18) -0.0008(13) 0.0092(15)
O1A 0.0481(15) 0.093(3) 0.076(2) -0.0039(18) -0.0008(13) 0.0092(15)
O9A 0.0481(15) 0.093(3) 0.076(2) -0.0039(18) -0.0008(13) 0.0092(15)
O10A 0.0481(15) 0.093(3) 0.076(2) -0.0039(18) -0.0008(13) 0.0092(15)
Cl2B 0.0306(5) 0.1045(12) 0.0362(5) -0.0051(6) 0.0018(4) -0.0013(6)
O8B 0.0481(15) 0.093(3) 0.076(2) -0.0039(18) -0.0008(13) 0.0092(15)
O1B 0.0481(15) 0.093(3) 0.076(2) -0.0039(18) -0.0008(13) 0.0092(15)
O9B 0.0481(15) 0.093(3) 0.076(2) -0.0039(18) -0.0008(13) 0.0092(15)
O10B 0.0481(15) 0.093(3) 0.076(2) -0.0039(18) -0.0008(13) 0.0092(15)
Ni1 0.0223(2) 0.0268(2) 0.0250(2) 0.00036(16) 0.00051(16) -0.00004(15)
Ni2 0.0225(2) 0.0225(2) 0.0261(2) -0.00050(15) 0.00056(16) -0.00043(15)
O1 0.0279(12) 0.0218(11) 0.0301(12) -0.0038(9) -0.0025(9) 0.0029(9)
C60 0.0268(16) 0.0282(16) 0.0302(16) 0.0017(13) -0.0010(13) 0.0005(13)
O2 0.0191(10) 0.0228(11) 0.0311(12) 0.0027(9) -0.0005(9) -0.0008(8)
O3 0.0238(11) 0.0356(13) 0.0240(12) 0.0030(10) 0.0008(9) -0.0022(10)
N1 0.0216(13) 0.0253(14) 0.0325(15) -0.0010(12) -0.0001(11) -0.0034(10)
N2 0.0273(14) 0.0274(14) 0.0231(13) 0.0002(11) -0.0019(10) -0.0009(11)
N3 0.0265(14) 0.0276(14) 0.0245(13) -0.0009(11) 0.0012(10) 0.0010(11)
N4 0.0246(13) 0.0238(13) 0.0333(15) -0.0012(11) 0.0018(11) 0.0046(11)
N5 0.0233(13) 0.0334(16) 0.0300(14) 0.0011(12) -0.0022(11) 0.0044(11)
N6 0.0279(14) 0.0290(14) 0.0259(14) -0.0034(11) 0.0017(11) -0.0012(11)
N9 0.0266(14) 0.0280(14) 0.0302(15) -0.0042(12) -0.0022(11) -0.0018(11)
N10 0.0239(13) 0.0369(16) 0.0276(14) 0.0044(12) 0.0057(11) -0.0011(12)
C1 0.0278(17) 0.0280(17) 0.0366(18) 0.0000(14) 0.0009(14) 0.0063(13)
C2 0.0363(19) 0.0357(19) 0.0273(17) -0.0014(14) 0.0026(14) 0.0000(15)
C3 0.0348(19) 0.039(2) 0.0295(18) 0.0009(15) -0.0038(14) 0.0019(15)
C4 0.0330(17) 0.0189(14) 0.0240(15) -0.0017(12) -0.0022(12) -0.0021(12)
C5 0.0345(18) 0.0258(16) 0.0312(17) -0.0045(14) 0.0022(14) 0.0022(13)
C6 0.039(2) 0.039(2) 0.0280(17) -0.0024(15) -0.0031(15) 0.0007(16)
C7 0.0258(16) 0.0308(17) 0.0316(17) 0.0014(14) 0.0041(13) -0.0006(13)
C8 0.053(2) 0.0320(19) 0.035(2) -0.0050(16) -0.0073(17) -0.0013(17)
C9 0.0265(16) 0.0292(17) 0.0333(18) -0.0002(14) -0.0048(13) -0.0001(13)
C10 0.0341(18) 0.0292(18) 0.038(2) 0.0056(15) 0.0042(15) -0.0017(14)
C11 0.0314(17) 0.0232(15) 0.0348(18) -0.0067(14) 0.0024(14) 0.0048(13)
C12 0.0305(17) 0.0279(16) 0.0280(16) 0.0024(13) -0.0002(13) -0.0013(13)
C13 0.0320(18) 0.044(2) 0.0253(16) -0.0074(15) 0.0059(14) -0.0012(15)
C14 0.0324(17) 0.0242(16) 0.0377(19) 0.0052(14) 0.0010(14) 0.0067(13)
C15 0.0213(14) 0.0236(15) 0.0305(16) 0.0019(13) 0.0036(12) -0.0011(11)
C16 0.040(2) 0.0283(17) 0.0327(18) -0.0025(15) -0.0033(15) -0.0025(15)
C17 0.0313(17) 0.0342(19) 0.0308(18) 0.0078(15) 0.0011(14) -0.0008(14)
C18 0.0252(16) 0.041(2) 0.0378(19) 0.0021(16) 0.0034(14) 0.0102(15)
C19 0.0261(16) 0.0296(17) 0.0290(16) -0.0011(13) 0.0033(12) -0.0008(13)
C20 0.0313(17) 0.0268(17) 0.0367(19) -0.0023(14) 0.0010(14) -0.0031(13)
C21 0.0325(18) 0.044(2) 0.0254(17) 0.0017(15) 0.0082(14) -0.0034(15)
C22 0.0313(17) 0.0244(15) 0.0257(16) 0.0009(12) -0.0027(13) -0.0021(12)
C23 0.0212(15) 0.0358(19) 0.0372(19) -0.0005(15) 0.0062(13) -0.0014(13)
C24 0.0291(16) 0.0277(17) 0.0350(18) 0.0033(14) 0.0015(14) -0.0047(13)
C25 0.0309(17) 0.0307(17) 0.0305(17) -0.0068(14) 0.0014(13) 0.0021(14)
C26 0.0188(15) 0.0332(18) 0.0396(19) -0.0017(15) 0.0029(13) 0.0058(12)
C27 0.0333(18) 0.0278(17) 0.0343(18) -0.0008(14) -0.0046(14) -0.0058(14)
C28 0.0257(16) 0.0347(19) 0.041(2) 0.0053(16) 0.0056(14) -0.0084(14)
C29 0.0187(15) 0.047(2) 0.0371(19) 0.0007(17) 0.0046(13) 0.0000(14)
C30 0.0283(16) 0.0264(16) 0.0258(16) 0.0028(13) -0.0001(12) -0.0031(12)
C200 0.0313(16) 0.0245(15) 0.0290(16) -0.0020(13) -0.0015(13) -0.0014(13)
C201 0.050(3) 0.032(2) 0.052(3) 0.0093(19) 0.000(2) -0.0026(18)
C202 0.0275(16) 0.0324(17) 0.0260(16) -0.0018(13) 0.0033(12) 0.0005(13)
C203 0.0327(17) 0.0325(18) 0.0240(16) 0.0013(13) -0.0015(13) -0.0025(14)
C204 0.0311(18) 0.0343(19) 0.0339(18) 0.0035(15) -0.0056(14) 0.0038(14)
C205 0.0315(17) 0.0331(18) 0.0334(18) 0.0055(15) -0.0006(14) 0.0055(14)
C206 0.055(3) 0.073(4) 0.028(2) -0.006(2) -0.0065(18) 0.009(2)
C220 0.0289(17) 0.0330(19) 0.047(2) -0.0035(17) -0.0021(15) -0.0094(14)
N300 0.065(4) 0.089(5) 0.103(5) 0.032(4) 0.000(3) 0.001(3)
C300 0.068(4) 0.076(4) 0.072(4) -0.013(4) 0.011(3) -0.010(3)
C301 0.054(3) 0.053(3) 0.083(5) 0.008(3) 0.016(3) 0.003(2)
N301 0.092(4) 0.077(4) 0.041(2) 0.012(2) -0.012(2) -0.033(3)
C302 0.086(5) 0.091(5) 0.045(3) 0.009(3) -0.016(3) -0.044(4)
C303 0.064(3) 0.058(3) 0.040(2) 0.007(2) -0.001(2) -0.024(3)

loop_
_atom_type_symbol
_atom_type_description
_atom_type_scat_dispersion_real
_atom_type_scat_dispersion_imag
_atom_type_scat_source
C C 0.0030 0.0020 'International Tables Vol C Tables 4.2.6.8 and 6.1.1.4'
H H 0.0000 0.0000 'International Tables Vol C Tables 4.2.6.8 and 6.1.1.4'
Cl Cl 0.1480 0.1590 'International Tables Vol C Tables 4.2.6.8 and 6.1.1.4'
N N 0.0060 0.0030 'International Tables Vol C Tables 4.2.6.8 and 6.1.1.4'
Ni Ni 0.3390 1.1120 'International Tables Vol C Tables 4.2.6.8 and 6.1.1.4'
O O 0.0110 0.0060 'International Tables Vol C Tables 4.2.6.8 and 6.1.1.4'

loop_
_geom_angle_atom_site_label_1
_geom_angle_atom_site_label_2
_geom_angle_atom_site_label_3
_geom_angle
O5 Cl1 O6 110.2(3)
O5 Cl1 O4 108.2(3)
O6 Cl1 O4 109.8(3)
O5 Cl1 O7 112.0(3)
O6 Cl1 O7 109.2(3)
O4 Cl1 O7 107.4(3)
O1A Cl2A O8A 116.4(6)
O1A Cl2A O9A 114.2(5)
O8A Cl2A O9A 110.5(7)
O1A Cl2A O10A 108.7(5)
O8A Cl2A O10A 104.2(6)
O9A Cl2A O10A 101.2(5)
O10B Cl2B O8B 120.3(8)
O10B Cl2B O1B 121.8(6)
O8B Cl2B O1B 109.5(8)
O10B Cl2B O9B 100.1(6)
O8B Cl2B O9B 100.6(7)
O1B Cl2B O9B 98.3(6)
O3 Ni1 N10 160.07(13)
O3 Ni1 N5 85.69(12)
N10 Ni1 N5 83.35(13)
O3 Ni1 N9 112.61(12)
N10 Ni1 N9 83.92(13)
N5 Ni1 N9 89.41(13)
O3 Ni1 O2 84.24(10)
N10 Ni1 O2 108.87(11)
N5 Ni1 O2 166.37(12)
N9 Ni1 O2 86.02(11)
O3 Ni1 N6 86.06(11)
N10 Ni1 N6 80.73(13)
N5 Ni1 N6 104.75(13)
N9 Ni1 N6 157.64(13)
O2 Ni1 N6 83.70(11)
O1 Ni2 N1 85.98(11)
O1 Ni2 N4 159.70(12)
N1 Ni2 N4 83.19(12)
O1 Ni2 O2 83.15(10)
N1 Ni2 O2 164.59(11)
N4 Ni2 O2 110.32(11)
O1 Ni2 N2 113.35(11)
N1 Ni2 N2 87.87(12)
N4 Ni2 N2 83.40(12)
O2 Ni2 N2 86.45(11)
O1 Ni2 N3 85.30(11)
N1 Ni2 N3 105.97(12)
N4 Ni2 N3 81.26(12)
O2 Ni2 N3 84.03(11)
N2 Ni2 N3 157.86(12)
C4 O1 Ni2 119.9(2)
C5 C60 C4 117.4(3)
C5 C60 C1 122.0(3)
C4 C60 C1 120.5(3)
C15 O2 Ni2 113.0(2)
C15 O2 Ni1 114.9(2)
Ni2 O2 Ni1 132.01(12)
C30 O3 Ni1 120.4(2)
C23 N1 C24 113.2(3)
C23 N1 Ni2 103.4(2)
C24 N1 Ni2 115.8(2)
C23 N1 H404 108.0
C24 N1 H404 108.0
Ni2 N1 H404 108.0
C204 N2 C203 112.2(3)
C204 N2 Ni2 106.4(2)
C203 N2 Ni2 115.4(2)
C204 N2 H403 107.5
C203 N2 H403 107.5
Ni2 N2 H403 107.5
C25 N3 C7 111.6(3)
C25 N3 Ni2 109.1(2)
C7 N3 Ni2 125.9(2)
C25 N3 H401 102.2
C7 N3 H401 102.2
Ni2 N3 H401 102.2
C14 N4 C11 111.9(3)
C14 N4 C26 110.4(3)
C11 N4 C26 111.9(3)
C14 N4 Ni2 108.0(2)
C11 N4 Ni2 106.7(2)
C26 N4 Ni2 107.7(2)
C18 N5 C205 113.1(3)
C18 N5 Ni1 102.9(2)
C205 N5 Ni1 116.9(2)
C18 N5 H400 107.8
C205 N5 H400 107.8
Ni1 N5 H400 107.8
C13 N6 C1 112.1(3)
C13 N6 Ni1 109.5(2)
C1 N6 Ni1 125.7(2)
C13 N6 H405 102.0
C1 N6 H405 102.0
Ni1 N6 H405 102.0
C200 N9 C220 111.2(3)
C200 N9 Ni1 117.3(2)
C220 N9 Ni1 107.0(2)
C200 N9 H402 107.0
C220 N9 H402 107.0
Ni1 N9 H402 107.0
C21 N10 C28 111.9(3)
C21 N10 C29 111.7(3)
C28 N10 C29 110.9(3)
C21 N10 Ni1 107.3(2)
C28 N10 Ni1 107.3(2)
C29 N10 Ni1 107.6(2)
N6 C1 C60 113.8(3)
N6 C1 H1 108.8
C60 C1 H1 108.8
N6 C1 H2 108.8
C60 C1 H2 108.8
H1 C1 H2 107.7
C6 C2 C22 121.9(4)
C6 C2 H3 119.1
C22 C2 H3 119.1
C9 C3 C6 121.5(4)
C9 C3 H4 119.3
C6 C3 H4 119.3
O1 C4 C12 116.4(3)
O1 C4 C60 121.7(3)
C12 C4 C60 121.9(3)
C16 C5 C60 122.1(4)
C16 C5 H5 119.0
C60 C5 H5 119.0
C3 C6 C2 118.5(4)
C3 C6 C206 120.8(4)
C2 C6 C206 120.7(4)
N3 C7 C22 114.5(3)
N3 C7 H6 108.6
C22 C7 H6 108.6
N3 C7 H7 108.6
C22 C7 H7 108.6
H6 C7 H7 107.6
C16 C8 H8 109.5
C16 C8 H9 109.5
H8 C8 H9 109.5
C16 C8 H10 109.5
H8 C8 H10 109.5
H9 C8 H10 109.5
C3 C9 C30 118.7(4)
C3 C9 C205 123.5(3)
C30 C9 C205 117.6(3)
C17 C10 C20 118.0(4)
C17 C10 C201 121.5(4)
C20 C10 C201 120.5(4)
N4 C11 C25 110.4(3)
N4 C11 H11 109.6
C25 C11 H11 109.6
N4 C11 H12 109.6
C25 C11 H12 109.6
H11 C11 H12 108.1
C4 C12 C27 119.0(4)
C4 C12 C24 117.1(3)
C27 C12 C24 123.7(3)
N6 C13 C21 109.5(3)
N6 C13 H13 109.8
C21 C13 H13 109.8
N6 C13 H14 109.8
C21 C13 H14 109.8
H13 C13 H14 108.2
N4 C14 C204 109.9(3)
N4 C14 H15 109.7
C204 C14 H15 109.7
N4 C14 H16 109.7
C204 C14 H16 109.7
H15 C14 H16 108.2
O2 C15 C19 121.3(3)
O2 C15 C202 120.4(3)
C19 C15 C202 118.3(3)
C5 C16 C27 119.0(4)
C5 C16 C8 121.1(4)
C27 C16 C8 119.9(4)
C10 C17 C202 122.0(4)
C10 C17 H17 119.0
C202 C17 H17 119.0
N5 C18 C29 108.0(3)
N5 C18 H18 110.1
C29 C18 H18 110.1
N5 C18 H19 110.1
C29 C18 H19 110.1
H18 C18 H19 108.4
C20 C19 C15 120.4(3)
C20 C19 C200 121.8(3)
C15 C19 C200 117.7(3)
C19 C20 C10 121.3(4)
C19 C20 H20 119.4
C10 C20 H20 119.4
N10 C21 C13 110.5(3)
N10 C21 H21 109.6
C13 C21 H21 109.6
N10 C21 H22 109.6
C13 C21 H22 109.6
H21 C21 H22 108.1
C30 C22 C2 117.9(3)
C30 C22 C7 119.7(3)
C2 C22 C7 122.3(3)
N1 C23 C26 109.1(3)
N1 C23 H23 109.9
C26 C23 H23 109.9
N1 C23 H24 109.9
C26 C23 H24 109.9
H23 C23 H24 108.3
N1 C24 C12 112.2(3)
N1 C24 H24A 109.2
C12 C24 H24A 109.2
N1 C24 H24B 109.2
C12 C24 H24B 109.2
H24A C24 H24B 107.9
N3 C25 C11 110.1(3)
N3 C25 H25 109.6
C11 C25 H25 109.6
N3 C25 H26 109.6
C11 C25 H26 109.6
H25 C25 H26 108.2
N4 C26 C23 112.9(3)
N4 C26 H27 109.0
C23 C26 H27 109.0
N4 C26 H28 109.0
C23 C26 H28 109.0
H27 C26 H28 107.8
C12 C27 C16 120.4(4)
C12 C27 H29 119.8
C16 C27 H29 119.8
N10 C28 C220 110.1(3)
N10 C28 H30 109.6
C220 C28 H30 109.6
N10 C28 H31 109.6
C220 C28 H31 109.6
H30 C28 H31 108.2
N10 C29 C18 112.8(3)
N10 C29 H32 109.0
C18 C29 H32 109.0
N10 C29 H33 109.0
C18 C29 H33 109.0
H32 C29 H33 107.8
O3 C30 C22 121.5(3)
O3 C30 C9 117.0(3)
C22 C30 C9 121.5(3)
N9 C200 C19 112.6(3)
N9 C200 H20K 109.1
C19 C200 H20K 109.1
N9 C200 H20L 109.1
C19 C200 H20L 109.1
H20K C200 H20L 107.8
C10 C201 H20C 109.5
C10 C201 H20D 109.5
H20C C201 H20D 109.5
C10 C201 H20E 109.5
H20C C201 H20E 109.5
H20D C201 H20E 109.5
C17 C202 C15 119.9(3)
C17 C202 C203 122.3(3)
C15 C202 C203 117.7(3)
N2 C203 C202 111.4(3)
N2 C203 H20M 109.3
C202 C203 H20M 109.3
N2 C203 H20N 109.3
C202 C203 H20N 109.3
H20M C203 H20N 108.0
N2 C204 C14 112.0(3)
N2 C204 H20A 109.2
C14 C204 H20A 109.2
N2 C204 H20B 109.2
C14 C204 H20B 109.2
H20A C204 H20B 107.9
N5 C205 C9 111.9(3)
N5 C205 H20F 109.2
C9 C205 H20F 109.2
N5 C205 H20G 109.2
C9 C205 H20G 109.2
H20F C205 H20G 107.9
C6 C206 H20H 109.5
C6 C206 H20I 109.5
H20H C206 H20I 109.5
C6 C206 H20J 109.5
H20H C206 H20J 109.5
H20I C206 H20J 109.5
N9 C220 C28 111.6(3)
N9 C220 H22A 109.3
C28 C220 H22A 109.3
N9 C220 H22B 109.3
C28 C220 H22B 109.3
H22A C220 H22B 108.0
C301 C300 H3C 111.6
C301 C300 H3B 107.3
H3C C300 H3B 109.8
C301 C300 H3A 112.4
H3C C300 H3A 105.8
H3B C300 H3A 109.9
N300 C301 C300 178.7(8)
C303 C302 H4C 113.1
C303 C302 H4B 111.5
H4C C302 H4B 104.6
C303 C302 H4A 113.8
H4C C302 H4A 108.2
H4B C302 H4A 105.0
N301 C303 C302 178.0(8)

loop_
_geom_bond_atom_site_label_1
_geom_bond_atom_site_label_2
_geom_bond_distance
Cl1 O5 1.421(5)
Cl1 O6 1.422(4)
Cl1 O4 1.423(4)
Cl1 O7 1.434(4)
Cl2A O1A 1.385(6)
Cl2A O8A 1.397(6)
Cl2A O9A 1.410(6)
Cl2A O10A 1.495(6)
Cl2B O10B 1.369(6)
Cl2B O8B 1.398(6)
Cl2B O1B 1.407(6)
Cl2B O9B 1.524(7)
Ni1 O3 2.021(3)
Ni1 N10 2.104(3)
Ni1 N5 2.109(3)
Ni1 N9 2.140(3)
Ni1 O2 2.177(2)
Ni1 N6 2.206(3)
Ni2 O1 2.032(3)
Ni2 N1 2.097(3)
Ni2 N4 2.112(3)
Ni2 O2 2.164(2)
Ni2 N2 2.166(3)
Ni2 N3 2.202(3)
O1 C4 1.356(4)
C60 C5 1.397(5)
C60 C4 1.397(5)
C60 C1 1.510(5)
O2 C15 1.343(4)
O3 C30 1.343(4)
N1 C23 1.470(5)
N1 C24 1.485(5)
N1 H404 0.9800
N2 C204 1.487(5)
N2 C203 1.487(5)
N2 H403 0.9800
N3 C25 1.483(5)
N3 C7 1.497(5)
N3 H401 0.9800
N4 C14 1.472(5)
N4 C11 1.484(5)
N4 C26 1.498(5)
N5 C18 1.474(5)
N5 C205 1.487(5)
N5 H400 0.9800
N6 C13 1.477(5)
N6 C1 1.505(5)
N6 H405 0.9800
N9 C200 1.484(5)
N9 C220 1.484(5)
N9 H402 0.9800
N10 C21 1.476(5)
N10 C28 1.479(5)
N10 C29 1.503(5)
C1 H1 0.9700
C1 H2 0.9700
C2 C6 1.394(6)
C2 C22 1.399(5)
C2 H3 0.9300
C3 C9 1.389(5)
C3 C6 1.392(6)
C3 H4 0.9300
C4 C12 1.394(5)
C5 C16 1.389(6)
C5 H5 0.9300
C6 C206 1.514(6)
C7 C22 1.512(5)
C7 H6 0.9700
C7 H7 0.9700
C8 C16 1.500(5)
C8 H8 0.9600
C8 H9 0.9600
C8 H10 0.9600
C9 C30 1.401(5)
C9 C205 1.514(6)
C10 C17 1.383(6)
C10 C20 1.407(6)
C10 C201 1.524(6)
C11 C25 1.517(6)
C11 H11 0.9700
C11 H12 0.9700
C12 C27 1.394(5)
C12 C24 1.508(5)
C13 C21 1.514(6)
C13 H13 0.9700
C13 H14 0.9700
C14 C204 1.521(6)
C14 H15 0.9700
C14 H16 0.9700
C15 C19 1.410(5)
C15 C202 1.412(5)
C16 C27 1.399(6)
C17 C202 1.395(5)
C17 H17 0.9300
C18 C29 1.531(6)
C18 H18 0.9700
C18 H19 0.9700
C19 C20 1.389(5)
C19 C200 1.501(5)
C20 H20 0.9300
C21 H21 0.9700
C21 H22 0.9700
C22 C30 1.398(5)
C23 C26 1.527(5)
C23 H23 0.9700
C23 H24 0.9700
C24 H24A 0.9700
C24 H24B 0.9700
C25 H25 0.9700
C25 H26 0.9700
C26 H27 0.9700
C26 H28 0.9700
C27 H29 0.9300
C28 C220 1.519(6)
C28 H30 0.9700
C28 H31 0.9700
C29 H32 0.9700
C29 H33 0.9700
C200 H20K 0.9700
C200 H20L 0.9700
C201 H20C 0.9600
C201 H20D 0.9600
C201 H20E 0.9600
C202 C203 1.503(5)
C203 H20M 0.9700
C203 H20N 0.9700
C204 H20A 0.9700
C204 H20B 0.9700
C205 H20F 0.9700
C205 H20G 0.9700
C206 H20H 0.9600
C206 H20I 0.9600
C206 H20J 0.9600
C220 H22A 0.9700
C220 H22B 0.9700
N300 C301 1.157(10)
C300 C301 1.466(11)
C300 H3C 0.9731
C300 H3B 1.0490
C300 H3A 1.0550
N301 C303 1.120(7)
C302 C303 1.444(8)
C302 H4C 0.9669
C302 H4B 0.9780
C302 H4A 0.9655
